data_4023726
loop_
_publ_author_name
'Diederica D. Claeys'
'Kristof Moonen'
'Bart I. Roman'
'Victor N. Nemykin'
'Viktor V. Zhdankin'
'Michel Waroquier'
'Veronique Van Speybroeck'
'Christian V. Stevens'

_publ_contact_author_address
; 
 1039 University Drive, 
 Department of Chemistry & Biochemistry, 
 University of Minnesota Duluth, 
 Duluth, MN 55812, USA. 
;
_publ_contact_author_email vnemykin@d.umn.edu
_publ_contact_author_fax '+1 218 7267394'
_publ_contact_author_name 'Victor Nemykin'
_publ_contact_author_phone '+1 218 7266729'
_publ_section_title
;
 Synthesis of Tricyclic Phosphonopyrrolidines via IMDAF: Experimental
 and Theoretical Investigation of the Observed Stereoselectivity
;
_journal_name_full 'Journal of Organic Chemistry'
_journal_page_first 7921
_journal_page_last 7927
_journal_paper_doi 10.1021/jo801138s
_journal_volume 73
_journal_year 2008
_chemical_absolute_configuration unk
_chemical_formula_moiety 'C12 H15 Cl3 N1 O5 P1'
_chemical_formula_sum 'C12 H15 Cl3 N O5 P'
_chemical_formula_weight 390.59
_space_group_IT_number 4
_symmetry_cell_setting monoclinic
_symmetry_space_group_name_Hall 'P 2yb'
_symmetry_space_group_name_H-M 'P 1 21 1'
_atom_sites_solution_hydrogens geom
_atom_sites_solution_primary direct
_audit_creation_date 06-05-05
_audit_creation_method CRYSTALS_ver_12.39
_cell_angle_alpha 90
_cell_angle_beta 95.57(3)
_cell_angle_gamma 90
_cell_formula_units_Z 2
_cell_length_a 5.7090(11)
_cell_length_b 15.564(3)
_cell_length_c 9.0050(18)
_cell_measurement_reflns_used 25
_cell_measurement_temperature 293
_cell_measurement_theta_max 18
_cell_measurement_theta_min 15
_cell_volume 796.4(3)
_computing_cell_refinement 'Win AFC'
_computing_data_collection 'Win AFC'
_computing_data_reduction 'TeXsan 10.3b'
_computing_molecular_graphics 'CAMERON (Watkin et al 1996)'
_computing_publication_material 'CRYSTALS (Betteridge et al 2003)'
_computing_structure_refinement 'CRYSTALS (Betteridge et al 2003)'
_computing_structure_solution 'SIR92 (Altomare et al, 1994)'
_diffrn_ambient_temperature 293
_diffrn_measured_fraction_theta_full 0.997
_diffrn_measured_fraction_theta_max 0.997
_diffrn_measurement_device_type 'Rigaku AFC-7R'
_diffrn_measurement_method \w/2\q
_diffrn_radiation_monochromator graphite
_diffrn_radiation_type 'Mo K\a'
_diffrn_radiation_wavelength 0.71073
_diffrn_reflns_av_R_equivalents 0.000
_diffrn_reflns_limit_h_max 7
_diffrn_reflns_limit_h_min -7
_diffrn_reflns_limit_k_max 0
_diffrn_reflns_limit_k_min -20
_diffrn_reflns_limit_l_max 0
_diffrn_reflns_limit_l_min -11
_diffrn_reflns_number 1903
_diffrn_reflns_theta_full 27.488
_diffrn_reflns_theta_max 27.488
_diffrn_reflns_theta_min 2.272
_diffrn_standards_decay_% 0.00
_diffrn_standards_interval_count 150
_diffrn_standards_number 3
_exptl_absorpt_coefficient_mu 0.697
_exptl_absorpt_correction_T_max 0.93
_exptl_absorpt_correction_T_min 0.78
_exptl_absorpt_correction_type psi-scan
_exptl_absorpt_process_details
; 
 Azimutal absorption correction (North et al, 1968) 
;
_exptl_crystal_colour colorless
_exptl_crystal_density_diffrn 1.629
_exptl_crystal_description prism
_exptl_crystal_F_000 400
_exptl_crystal_size_max 0.52
_exptl_crystal_size_mid 0.36
_exptl_crystal_size_min 0.11
_refine_diff_density_max 1.27
_refine_diff_density_min -4.89
_refine_ls_extinction_method None
_refine_ls_goodness_of_fit_ref 1.0420
_refine_ls_hydrogen_treatment constr
_refine_ls_matrix_type full
_refine_ls_number_parameters 201
_refine_ls_number_reflns 1715
_refine_ls_number_restraints 1
_refine_ls_R_factor_all 0.0651
_refine_ls_R_factor_gt 0.0589
_refine_ls_shift/su_max 0.000143
_refine_ls_structure_factor_coef Fsqd
_refine_ls_weighting_details
;
 Method, part 1, Chebychev polynomial, (Watkin, 1994, Prince, 1982) 
 [weight] = 1.0/[A~0~*T~0~(x)+A~1~*T~1~(x) ... +A~n-1~]*T~n-1~(x)] 
 where A~i~ are the Chebychev coefficients listed below and x= Fcalc/Fmax 
 Method = Robust Weighting (Prince, 1982) 
 W = [weight] * [1-(deltaF/6*sigmaF)^2^]^2^ 
 A~i~ are: 
 10.9 13.9 5.20 
;
_refine_ls_weighting_scheme calc
_refine_ls_wR_factor_all 0.1503
_refine_ls_wR_factor_gt 0.1444
_refine_ls_wR_factor_ref 0.1444
_reflns_limit_h_max 7
_reflns_limit_h_min -7
_reflns_limit_k_max 0
_reflns_limit_k_min -20
_reflns_limit_l_max 11
_reflns_limit_l_min 0
_reflns_number_gt 1715
_reflns_number_total 1889
_reflns_threshold_expression I>3.00u(I)
_oxford_diffrn_Wilson_B_factor 3.35
_oxford_diffrn_Wilson_scale 4.57
_oxford_refine_ls_scale 0.548(3)
_oxford_structure_analysis_title 'new in P2(1)'
_cod_data_source_file jo801138s_si_002.cif
_cod_data_source_block CRYSTALS_cif
_cod_depositor_comments
;
The following automatic conversions were performed:
'_symmetry_cell_setting' value 'Monoclinic' changed to 'monoclinic'
according to '/home/saulius/struct/CIF-dictionaries/cif_core.dic'
dictionary named 'cif_core.dic' version 2.4.1 from 2010-06-29.

Automatic conversion script
Id: cif_fix_enum 1527 2010-12-29 10:47:43Z saulius 
;
_cod_original_sg_symbol_H-M 'P 1 21 1 '
_cod_original_formula_sum 'C12 H15 Cl3 N1 O5 P1'
_cod_database_code 4023726

loop_
_symmetry_equiv_pos_as_xyz
x,y,z
-x,y+1/2,-z

loop_
_atom_site_label
_atom_site_type_symbol
_atom_site_fract_x
_atom_site_fract_y
_atom_site_fract_z
_atom_site_U_iso_or_equiv
_atom_site_occupancy
_atom_site_adp_type
_atom_site_refinement_flags_posn
_atom_site_refinement_flags_adp
_atom_site_refinement_flags_occupancy
_atom_site_disorder_assembly
_atom_site_disorder_group
_atom_site_attached_hydrogens
N1 N 0.3464(11) 0.0665(4) 1.1507(7) 0.0293 1.0000 Uani . . . . . .
C2 C 0.2579(13) -0.0187(5) 1.0979(9) 0.0301 1.0000 Uani . . . . . .
C3 C 0.2564(13) -0.0079(5) 0.9304(8) 0.0298 1.0000 Uani . . . . . .
C4 C 0.2415(16) -0.0780(6) 0.8132(9) 0.0422 1.0000 Uani . . . . . .
C5 C 0.1773(18) -0.0379(7) 0.6857(11) 0.0519 1.0000 Uani . . . . . .
C6 C 0.1402(17) 0.0544(7) 0.7258(10) 0.0477 1.0000 Uani . . . . . .
C7 C 0.3864(16) 0.0958(6) 0.7604(9) 0.0433 1.0000 Uani . . . . . .
C8 C 0.4730(14) 0.0489(6) 0.9038(8) 0.0335 1.0000 Uani . . . . . .
C9 C 0.5186(16) 0.1017(6) 1.0499(10) 0.0428 1.0000 Uani . . . . . .
O10 O 0.0691(10) 0.0477(4) 0.8756(7) 0.0401 1.0000 Uani . . . . . .
P11 P 0.4587(4) -0.10265(16) 1.1735(2) 0.0350 1.0000 Uani . . . . . .
O12 O 0.6904(12) -0.0979(5) 1.1172(7) 0.0495 1.0000 Uani . . . . . .
O13 O 0.4559(12) -0.0941(5) 1.3472(7) 0.0472 1.0000 Uani . . . . . .
C14 C 0.6418(19) -0.0501(7) 1.4369(11) 0.0534 1.0000 Uani . . . . . .
O15 O 0.3318(14) -0.1905(4) 1.1342(8) 0.0492 1.0000 Uani . . . . . .
C16 C 0.1462(18) -0.2260(7) 1.2104(14) 0.0591 1.0000 Uani . . . . . .
C17 C 0.2472(14) 0.1050(5) 1.2624(9) 0.0331 1.0000 Uani . . . . . .
O18 O 0.0957(12) 0.0703(4) 1.3303(7) 0.0468 1.0000 Uani . . . . . .
C19 C 0.3209(12) 0.1984(5) 1.3073(9) 0.0312 1.0000 Uani . . . . . .
Cl20 Cl 0.1868(4) 0.23075(16) 1.4650(3) 0.0483 1.0000 Uani . . . . . .
Cl21 Cl 0.6297(4) 0.20419(16) 1.3481(3) 0.0452 1.0000 Uani . . . . . .
Cl22 Cl 0.2291(5) 0.27100(17) 1.1589(3) 0.0519 1.0000 Uani . . . . . .
H21 H 0.0997 -0.0294 1.1260 0.0377 1.0000 Uiso R . . . . .
H41 H 0.2761 -0.1393 0.8282 0.0520 1.0000 Uiso R . . . . .
H51 H 0.1560 -0.0631 0.5857 0.0648 1.0000 Uiso R . . . . .
H61 H 0.0295 0.0868 0.6566 0.0580 1.0000 Uiso R . . . . .
H71 H 0.3743 0.1578 0.7768 0.0544 1.0000 Uiso R . . . . .
H72 H 0.4899 0.0843 0.6820 0.0544 1.0000 Uiso R . . . . .
H81 H 0.6090 0.0126 0.8888 0.0443 1.0000 Uiso R . . . . .
H91 H 0.6793 0.0936 1.0957 0.0526 1.0000 Uiso R . . . . .
H92 H 0.4903 0.1630 1.0301 0.0526 1.0000 Uiso R . . . . .
H141 H 0.6315 -0.0724 1.5381 0.0642 1.0000 Uiso R . . . . .
H142 H 0.7885 -0.0665 1.3960 0.0642 1.0000 Uiso R . . . . .
H143 H 0.6133 0.0117 1.4311 0.0642 1.0000 Uiso R . . . . .
H161 H 0.1109 -0.2838 1.1713 0.0764 1.0000 Uiso R . . . . .
H162 H 0.1915 -0.2279 1.3175 0.0764 1.0000 Uiso R . . . . .
H163 H 0.0093 -0.1880 1.1886 0.0764 1.0000 Uiso R . . . . .

loop_
_atom_site_aniso_label
_atom_site_aniso_U_11
_atom_site_aniso_U_22
_atom_site_aniso_U_33
_atom_site_aniso_U_23
_atom_site_aniso_U_13
_atom_site_aniso_U_12
N1 0.028(3) 0.030(3) 0.031(3) -0.003(2) 0.005(2) -0.008(3)
C2 0.026(3) 0.027(3) 0.036(4) 0.001(3) -0.003(3) -0.004(3)
C3 0.029(3) 0.034(4) 0.027(3) -0.001(3) 0.002(3) 0.002(3)
C4 0.046(5) 0.043(5) 0.039(4) -0.011(4) 0.009(4) -0.006(4)
C5 0.053(6) 0.062(6) 0.041(5) -0.008(4) 0.005(4) -0.015(5)
C6 0.042(5) 0.057(6) 0.043(5) 0.010(4) -0.005(4) -0.008(4)
C7 0.049(5) 0.054(5) 0.027(4) 0.007(4) 0.002(3) -0.008(4)
C8 0.029(4) 0.046(4) 0.027(4) -0.002(3) 0.011(3) -0.002(3)
C9 0.040(4) 0.042(5) 0.049(5) -0.004(4) 0.017(4) -0.014(4)
O10 0.030(3) 0.041(3) 0.050(3) 0.007(3) 0.008(3) 0.005(2)
P11 0.0369(10) 0.0288(9) 0.0397(10) 0.0020(9) 0.0063(8) 0.0013(9)
O12 0.046(4) 0.055(4) 0.051(4) 0.008(3) 0.021(3) 0.010(3)
O13 0.050(4) 0.051(4) 0.041(3) 0.008(3) 0.004(3) -0.006(3)
C14 0.060(6) 0.055(6) 0.042(5) -0.006(4) -0.008(4) -0.010(5)
O15 0.066(4) 0.030(3) 0.051(4) -0.003(3) 0.008(3) -0.009(3)
C16 0.048(5) 0.042(5) 0.088(8) 0.008(5) 0.011(5) -0.011(5)
C17 0.032(4) 0.032(4) 0.036(4) 0.005(3) 0.007(3) 0.002(3)
O18 0.051(4) 0.044(4) 0.050(3) -0.010(3) 0.028(3) -0.013(3)
C19 0.026(3) 0.026(3) 0.041(4) -0.001(3) 0.004(3) 0.000(3)
Cl20 0.0572(13) 0.0448(11) 0.0444(11) -0.0125(10) 0.0133(10) -0.0015(10)
Cl21 0.0348(10) 0.0463(12) 0.0529(12) -0.0039(10) -0.0030(8) -0.0068(9)
Cl22 0.0649(15) 0.0388(11) 0.0503(12) 0.0119(10) -0.0028(11) 0.0126(11)

loop_
_atom_type_symbol
_atom_type_scat_dispersion_real
_atom_type_scat_dispersion_imag
_atom_type_scat_Cromer_Mann_a1
_atom_type_scat_Cromer_Mann_b1
_atom_type_scat_Cromer_Mann_a2
_atom_type_scat_Cromer_Mann_b2
_atom_type_scat_Cromer_Mann_a3
_atom_type_scat_Cromer_Mann_b3
_atom_type_scat_Cromer_Mann_a4
_atom_type_scat_Cromer_Mann_b4
_atom_type_scat_Cromer_Mann_c
_atom_type_scat_source
C 0.0033 0.0016 2.3100 20.8439 1.0200 10.2075 1.5886 0.5687 0.8650 51.6512 0.2156 'International Tables Vol C 4.2.6.8 and 6.1.1.4'
H 0.0000 0.0000 0.4930 10.5109 0.3229 26.1257 0.1402 3.1424 0.0408 57.7998 0.0030 'International Tables Vol C 4.2.6.8 and 6.1.1.4'
N 0.0061 0.0033 12.2126 0.0057 3.1322 9.8933 2.0125 28.9975 1.1663 0.5826 -11.5290 'International Tables Vol C 4.2.6.8 and 6.1.1.4'
O 0.0106 0.0060 3.0485 13.2771 2.2868 5.7011 1.5463 0.3239 0.8670 32.9089 0.2508 'International Tables Vol C 4.2.6.8 and 6.1.1.4'
P 0.1023 0.0942 6.4345 1.9067 4.1791 27.1570 1.7800 0.5260 1.4908 68.1645 1.1149 'International Tables Vol C 4.2.6.8 and 6.1.1.4'
Cl 0.1484 0.1585 11.4604 0.0104 7.1964 1.1662 6.2556 18.5194 1.6455 47.7784 -9.5574 'International Tables Vol C 4.2.6.8 and 6.1.1.4'

loop_
_geom_angle_atom_site_label_1
_geom_angle_site_symmetry_1
_geom_angle_atom_site_label_2
_geom_angle_site_symmetry_2
_geom_angle_atom_site_label_3
_geom_angle_site_symmetry_3
_geom_angle
_geom_angle_publ_flag
C2 . N1 . C9 . 110.7(6) yes
C2 . N1 . C17 . 119.0(6) yes
C9 . N1 . C17 . 129.7(7) yes
N1 . C2 . C3 . 100.8(6) yes
N1 . C2 . P11 . 109.8(5) yes
C3 . C2 . P11 . 113.2(6) yes
N1 . C2 . H21 . 111.377 no
C3 . C2 . H21 . 111.157 no
P11 . C2 . H21 . 110.163 no
C2 . C3 . C4 . 127.3(7) yes
C2 . C3 . C8 . 106.7(6) yes
C4 . C3 . C8 . 107.1(6) yes
C2 . C3 . O10 . 110.1(6) yes
C4 . C3 . O10 . 101.9(6) yes
C8 . C3 . O10 . 100.6(6) yes
C3 . C4 . C5 . 104.8(8) yes
C3 . C4 . H41 . 127.481 no
C5 . C4 . H41 . 127.683 no
C4 . C5 . C6 . 106.0(8) yes
C4 . C5 . H51 . 127.356 no
C6 . C5 . H51 . 126.656 no
C5 . C6 . C7 . 107.5(8) yes
C5 . C6 . O10 . 102.3(7) yes
C7 . C6 . O10 . 100.0(7) yes
C5 . C6 . H61 . 115.830 no
C7 . C6 . H61 . 115.378 no
O10 . C6 . H61 . 113.942 no
C6 . C7 . C8 . 100.6(7) yes
C6 . C7 . H71 . 111.389 no
C8 . C7 . H71 . 111.516 no
C6 . C7 . H72 . 112.125 no
C8 . C7 . H72 . 110.709 no
H71 . C7 . H72 . 110.203 no
C7 . C8 . C3 . 101.8(6) yes
C7 . C8 . C9 . 118.6(8) yes
C3 . C8 . C9 . 103.9(6) yes
C7 . C8 . H81 . 110.826 no
C3 . C8 . H81 . 110.262 no
C9 . C8 . H81 . 110.652 no
C8 . C9 . N1 . 104.7(6) yes
C8 . C9 . H91 . 111.314 no
N1 . C9 . H91 . 109.913 no
C8 . C9 . H92 . 110.526 no
N1 . C9 . H92 . 110.928 no
H91 . C9 . H92 . 109.411 no
C6 . O10 . C3 . 95.6(6) yes
C2 . P11 . O12 . 113.0(4) yes
C2 . P11 . O13 . 104.1(4) yes
O12 . P11 . O13 . 115.9(4) yes
C2 . P11 . O15 . 106.2(4) yes
O12 . P11 . O15 . 112.2(4) yes
O13 . P11 . O15 . 104.4(4) yes
P11 . O13 . C14 . 121.3(6) yes
O13 . C14 . H141 . 104.177 no
O13 . C14 . H142 . 105.968 no
H141 . C14 . H142 . 112.770 no
O13 . C14 . H143 . 109.113 no
H141 . C14 . H143 . 111.925 no
H142 . C14 . H143 . 112.320 no
P11 . O15 . C16 . 125.2(7) yes
O15 . C16 . H161 . 108.638 no
O15 . C16 . H162 . 110.402 no
H161 . C16 . H162 . 110.772 no
O15 . C16 . H163 . 106.399 no
H161 . C16 . H163 . 110.429 no
H162 . C16 . H163 . 110.100 no
N1 . C17 . O18 . 122.9(8) yes
N1 . C17 . C19 . 119.2(7) yes
O18 . C17 . C19 . 117.8(7) yes
C17 . C19 . Cl20 . 110.5(5) yes
C17 . C19 . Cl21 . 109.9(5) yes
Cl20 . C19 . Cl21 . 108.8(4) yes
C17 . C19 . Cl22 . 110.1(5) yes
Cl20 . C19 . Cl22 . 107.8(4) yes
Cl21 . C19 . Cl22 . 109.7(4) yes

loop_
_geom_bond_atom_site_label_1
_geom_bond_site_symmetry_1
_geom_bond_atom_site_label_2
_geom_bond_site_symmetry_2
_geom_bond_distance
_geom_bond_publ_flag
N1 . C2 . 1.482(10) yes
N1 . C9 . 1.505(10) yes
N1 . C17 . 1.342(10) yes
C2 . C3 . 1.517(10) yes
C2 . P11 . 1.825(8) yes
C2 . H21 . 0.976 no
C3 . C4 . 1.515(11) yes
C3 . C8 . 1.557(11) yes
C3 . O10 . 1.425(9) yes
C4 . C5 . 1.327(13) yes
C4 . H41 . 0.980 no
C5 . C6 . 1.501(15) yes
C5 . H51 . 0.979 no
C6 . C7 . 1.551(13) yes
C6 . O10 . 1.450(11) yes
C6 . H61 . 0.982 no
C7 . C8 . 1.524(11) yes
C7 . H71 . 0.980 no
C7 . H72 . 0.981 no
C8 . C9 . 1.551(11) yes
C8 . H81 . 0.980 no
C9 . H91 . 0.977 no
C9 . H92 . 0.982 no
P11 . O12 . 1.464(6) yes
P11 . O13 . 1.572(6) yes
P11 . O15 . 1.571(7) yes
O13 . C14 . 1.442(11) yes
C14 . H141 . 0.982 no
C14 . H142 . 0.981 no
C14 . H143 . 0.976 no
O15 . C16 . 1.429(12) yes
C16 . H161 . 0.979 no
C16 . H162 . 0.975 no
C16 . H163 . 0.985 no
C17 . O18 . 1.231(9) yes
C17 . C19 . 1.556(11) yes
C19 . Cl20 . 1.751(8) yes
C19 . Cl21 . 1.768(7) yes
C19 . Cl22 . 1.789(8) yes

loop_
_oxford_twin_element_scale_factors
0.682(7)
0.318(7)

loop_
_cod_related_entry_id
_cod_related_entry_database
_cod_related_entry_code
1 ChemSpider 30658757
